data_4131138
loop_
_publ_author_name
'Woods, Toby J.'
'Ballesteros-Rivas, Mar\'ia F'
'G\'omez-Coca, Silvia'
'Ruiz, Eliseo'
'Dunbar, Kim R.'

_publ_section_title
;
 Relaxation Dynamics of Identical Trigonal Bipyramidal Cobalt Molecules
 with Different Local Symmetries and Packing Arrangements:
 Magnetostructural Correlations and ab inito Calculations.
;
_journal_issue 50
_journal_name_full 'Journal of the American Chemical Society'
_journal_page_first 16407
_journal_page_last 16416
_journal_paper_doi 10.1021/jacs.6b10154
_journal_volume 138
_journal_year 2016
_chemical_formula_sum 'C18 H18 Cl2 Co N4'
_chemical_formula_weight 420.19
_space_group_crystal_system cubic
_space_group_IT_number 198
_space_group_name_Hall 'P 2ac 2ab 3'
_space_group_name_H-M_alt 'P 21 3'
_atom_sites_solution_hydrogens geom
_audit_creation_method SHELXL-2014/5
_cell_angle_alpha 90
_cell_angle_beta 90
_cell_angle_gamma 90
_cell_formula_units_Z 4
_cell_length_a 12.394(3)
_cell_length_b 12.394(3)
_cell_length_c 12.394(3)
_cell_measurement_temperature 110(2)
_cell_volume 1903.9(8)
_computing_cell_refinement 'Bruker APEX2 v2014.11-0'
_computing_data_collection 'Bruker APEX2 v2014.11-0'
_computing_data_reduction 'Bruker APEX2 v2014.11-0'
_computing_molecular_graphics 'Diamond v3.2i'
_computing_publication_material 'SHELXL-2014/5 (Sheldrick, 2014)'
_computing_structure_refinement 'SHELXL-2014/5 (Sheldrick, 2014)'
_computing_structure_solution 'SHELXT-2014/4 (Sheldrick, 2014)'
_diffrn_ambient_temperature 110(2)
_diffrn_measured_fraction_theta_full 1.000
_diffrn_measured_fraction_theta_max 1.000
_diffrn_measurement_device_type 'Bruker APEXII CCD area detector'
_diffrn_measurement_method 'profile data from \w scans'
_diffrn_radiation_type MoK\a
_diffrn_radiation_wavelength 0.71073
_diffrn_reflns_av_R_equivalents 0.0471
_diffrn_reflns_av_unetI/netI 0.0208
_diffrn_reflns_Laue_measured_fraction_full 1.000
_diffrn_reflns_Laue_measured_fraction_max 1.000
_diffrn_reflns_limit_h_max 16
_diffrn_reflns_limit_h_min -16
_diffrn_reflns_limit_k_max 16
_diffrn_reflns_limit_k_min -16
_diffrn_reflns_limit_l_max 16
_diffrn_reflns_limit_l_min -16
_diffrn_reflns_number 22035
_diffrn_reflns_point_group_measured_fraction_full 1.000
_diffrn_reflns_point_group_measured_fraction_max 0.999
_diffrn_reflns_theta_full 25.242
_diffrn_reflns_theta_max 27.480
_diffrn_reflns_theta_min 2.324
_diffrn_source 'fine-focus sealed tube'
_exptl_absorpt_coefficient_mu 1.190
_exptl_absorpt_correction_T_max 0.7456
_exptl_absorpt_correction_T_min 0.6489
_exptl_absorpt_correction_type multi-scan
_exptl_absorpt_process_details 'SADABS-2012/1, Bruker'
_exptl_crystal_colour green
_exptl_crystal_density_diffrn 1.466
_exptl_crystal_description block
_exptl_crystal_F_000 860
_exptl_crystal_size_max 0.222
_exptl_crystal_size_mid 0.182
_exptl_crystal_size_min 0.166
_refine_diff_density_max 0.190
_refine_diff_density_min -0.199
_refine_diff_density_rms 0.039
_refine_ls_abs_structure_details
;
 Flack x determined using 576 quotients [(I+)-(I-)]/[(I+)+(I-)]
 (Parsons, Flack and Wagner, Acta Cryst. B69 (2013) 249-259).
;
_refine_ls_abs_structure_Flack 0.015(7)
_refine_ls_extinction_method none
_refine_ls_goodness_of_fit_ref 1.088
_refine_ls_hydrogen_treatment constr
_refine_ls_matrix_type full
_refine_ls_number_parameters 76
_refine_ls_number_reflns 1466
_refine_ls_number_restraints 0
_refine_ls_restrained_S_all 1.088
_refine_ls_R_factor_all 0.0246
_refine_ls_R_factor_gt 0.0220
_refine_ls_shift/su_max 0.027
_refine_ls_shift/su_mean 0.003
_refine_ls_structure_factor_coef Fsqd
_refine_ls_weighting_details 'w=1/[\s^2^(Fo^2^)+(0.0193P)^2^+0.6242P] where P=(Fo^2^+2Fc^2^)/3'
_refine_ls_weighting_scheme calc
_refine_ls_wR_factor_gt 0.0485
_refine_ls_wR_factor_ref 0.0496
_reflns_Friedel_coverage 0.766
_reflns_Friedel_fraction_full 1.000
_reflns_Friedel_fraction_max 0.998
_reflns_number_gt 1387
_reflns_number_total 1466
_reflns_threshold_expression 'I > 2\s(I)'
_cod_data_source_file ja6b10154_si_002.cif
_cod_data_source_block autop213_a_CoTPMACl_Cl_cubic
_cod_original_cell_volume 1903.9(13)
_cod_database_code 4131138
_shelx_space_group_comment
;
The symmetry employed for this shelxl refinement is uniquely defined
by the following loop, which should always be used as a source of
symmetry information in preference to the above space-group names.
They are only intended as comments.
;
_shelx_estimated_absorpt_t_min 0.778
_shelx_estimated_absorpt_t_max 0.827
_shelxl_version_number 2014/5

loop_
_space_group_symop_operation_xyz
'x, y, z'
'-x+1/2, -y, z+1/2'
'-x, y+1/2, -z+1/2'
'x+1/2, -y+1/2, -z'
'z, x, y'
'z+1/2, -x+1/2, -y'
'-z+1/2, -x, y+1/2'
'-z, x+1/2, -y+1/2'
'y, z, x'
'-y, z+1/2, -x+1/2'
'y+1/2, -z+1/2, -x'
'-y+1/2, -z, x+1/2'

loop_
_atom_site_label
_atom_site_type_symbol
_atom_site_fract_x
_atom_site_fract_y
_atom_site_fract_z
_atom_site_U_iso_or_equiv
_atom_site_adp_type
_atom_site_occupancy
_atom_site_site_symmetry_order
_atom_site_calc_flag
_atom_site_refinement_flags_posn
_atom_site_refinement_flags_adp
_atom_site_refinement_flags_occupancy
Co1 Co 0.30745(2) 0.30745(2) 0.30745(2) 0.01499(13) Uani 1 3 d S T P
Cl1 Cl 0.20137(4) 0.20137(4) 0.20137(4) 0.0223(2) Uani 1 3 d S T P
N1 N 0.41060(15) 0.41060(15) 0.41060(15) 0.0162(7) Uani 1 3 d S T P
C1 C 0.4757(2) 0.33765(18) 0.4778(2) 0.0188(5) Uani 1 1 d . . .
H1A H 0.5034 0.3771 0.5415 0.023 Uiso 1 1 calc R U .
H1B H 0.5383 0.3110 0.4358 0.023 Uiso 1 1 calc R U .
Cl2 Cl 0.08232(5) -0.08232(5) 0.41768(5) 0.0182(2) Uani 1 3 d S T P
N2 N 0.33113(15) 0.21267(16) 0.44276(15) 0.0171(4) Uani 1 1 d . . .
C2 C 0.40761(19) 0.24414(19) 0.5138(2) 0.0175(5) Uani 1 1 d . . .
C3 C 0.4225(2) 0.1921(2) 0.61117(19) 0.0209(5) Uani 1 1 d . . .
H3 H 0.4762 0.2164 0.6602 0.025 Uiso 1 1 calc R U .
C4 C 0.3583(2) 0.1042(2) 0.6366(2) 0.0228(6) Uani 1 1 d . . .
H4 H 0.3668 0.0678 0.7035 0.027 Uiso 1 1 calc R U .
C5 C 0.2817(2) 0.0703(2) 0.56271(19) 0.0217(5) Uani 1 1 d . . .
H5 H 0.2378 0.0093 0.5775 0.026 Uiso 1 1 calc R U .
C6 C 0.27001(19) 0.12658(19) 0.4672(2) 0.0183(5) Uani 1 1 d . . .
H6 H 0.2168 0.1036 0.4170 0.022 Uiso 1 1 calc R U .

loop_
_atom_site_aniso_label
_atom_site_aniso_U_11
_atom_site_aniso_U_22
_atom_site_aniso_U_33
_atom_site_aniso_U_23
_atom_site_aniso_U_13
_atom_site_aniso_U_12
Co1 0.01499(13) 0.01499(13) 0.01499(13) -0.00127(12) -0.00127(12) -0.00127(12)
Cl1 0.0223(2) 0.0223(2) 0.0223(2) -0.0046(2) -0.0046(2) -0.0046(2)
N1 0.0162(7) 0.0162(7) 0.0162(7) -0.0008(8) -0.0008(8) -0.0008(8)
C1 0.0175(11) 0.0188(12) 0.0200(12) 0.0010(9) -0.0040(10) 0.0006(9)
Cl2 0.0182(2) 0.0182(2) 0.0182(2) -0.0008(2) 0.0008(2) 0.0008(2)
N2 0.0183(10) 0.0162(10) 0.0170(10) -0.0016(8) -0.0004(7) -0.0001(8)
C2 0.0161(12) 0.0172(11) 0.0193(12) -0.0017(9) -0.0016(9) 0.0008(9)
C3 0.0220(12) 0.0229(12) 0.0179(11) -0.0014(10) -0.0044(9) 0.0014(11)
C4 0.0264(13) 0.0225(13) 0.0196(12) 0.0033(10) 0.0009(10) 0.0027(10)
C5 0.0227(13) 0.0192(12) 0.0230(13) 0.0018(10) 0.0034(10) -0.0013(10)
C6 0.0171(11) 0.0182(12) 0.0197(12) -0.0034(10) 0.0008(10) -0.0024(9)

loop_
_atom_type_symbol
_atom_type_description
_atom_type_scat_dispersion_real
_atom_type_scat_dispersion_imag
_atom_type_scat_source
C C 0.0033 0.0016 'International Tables Vol C Tables 4.2.6.8 and 6.1.1.4'
H H 0.0000 0.0000 'International Tables Vol C Tables 4.2.6.8 and 6.1.1.4'
N N 0.0061 0.0033 'International Tables Vol C Tables 4.2.6.8 and 6.1.1.4'
Cl Cl 0.1484 0.1585 'International Tables Vol C Tables 4.2.6.8 and 6.1.1.4'
Co Co 0.3494 0.9721 'International Tables Vol C Tables 4.2.6.8 and 6.1.1.4'

loop_
_geom_angle_atom_site_label_1
_geom_angle_atom_site_label_2
_geom_angle_atom_site_label_3
_geom_angle
_geom_angle_site_symmetry_1
_geom_angle_site_symmetry_3
N2 Co1 N2 115.22(4) . 9
N2 Co1 N2 115.21(4) . 5
N2 Co1 N2 115.22(4) 9 5
N2 Co1 N1 77.17(6) . .
N2 Co1 N1 77.17(6) 9 .
N2 Co1 N1 77.17(6) 5 .
N2 Co1 Cl1 102.83(6) . .
N2 Co1 Cl1 102.83(6) 9 .
N2 Co1 Cl1 102.83(6) 5 .
N1 Co1 Cl1 180.00(4) . .
C1 N1 C1 112.02(14) . 9
C1 N1 C1 112.02(14) . 5
C1 N1 C1 112.02(14) 9 5
C1 N1 Co1 106.79(15) . .
C1 N1 Co1 106.79(15) 9 .
C1 N1 Co1 106.79(15) 5 .
N1 C1 C2 109.5(2) . .
C6 N2 C2 118.6(2) . .
C6 N2 Co1 123.63(16) . .
C2 N2 Co1 117.62(16) . .
N2 C2 C3 121.9(2) . .
N2 C2 C1 115.1(2) . .
C3 C2 C1 123.0(2) . .
C2 C3 C4 119.3(2) . .
C5 C4 C3 118.8(2) . .
C6 C5 C4 119.0(2) . .
N2 C6 C5 122.3(2) . .

loop_
_geom_bond_atom_site_label_1
_geom_bond_atom_site_label_2
_geom_bond_distance
_geom_bond_site_symmetry_2
Co1 N2 2.068(2) .
Co1 N2 2.068(2) 9
Co1 N2 2.068(2) 5
Co1 N1 2.214(3) .
Co1 Cl1 2.2772(12) .
N1 C1 1.470(3) .
N1 C1 1.470(3) 9
N1 C1 1.470(3) 5
C1 C2 1.502(3) .
N2 C6 1.343(3) .
N2 C2 1.351(3) .
C2 C3 1.381(3) .
C3 C4 1.385(4) .
C4 C5 1.384(4) .
C5 C6 1.382(3) .
